data_1561870
loop_
_publ_author_name
'Mazej, Zoran'
'Goreshnik, Evgeny A.'

_publ_section_title
;
 Synthesis and crystal structures of HgFAsF6, Hg(HF)2(AsF6)2,
 Hg(HF)(AsF6)2 and Hg(AsF6)(SO3F)
;
_journal_name_full 'Journal of Solid State Chemistry'
_journal_page_first 53
_journal_page_last 59
_journal_paper_doi 10.1016/j.jssc.2015.04.025
_journal_volume 228
_journal_year 2015
_chemical_formula_moiety 'As2 F14 Hg2 O6 S2 '
_chemical_formula_sum 'As2 F14 Hg2 O6 S2'
_chemical_formula_weight 977.14
_space_group_IT_number 14
_space_group_name_Hall '-P 2ybc'
_space_group_name_H-M_alt 'P 1 21/c 1'
_symmetry_cell_setting monoclinic
_symmetry_space_group_name_Hall '-P 2ybc'
_symmetry_space_group_name_H-M 'P 1 21/c 1'
_atom_sites_solution_primary direct
_atom_sites_solution_secondary difmap
_cell_angle_alpha 90
_cell_angle_beta 93.614(13)
_cell_angle_gamma 90
_cell_formula_units_Z 4
_cell_length_a 5.1975(8)
_cell_length_b 18.046(3)
_cell_length_c 15.873(5)
_cell_measurement_reflns_used 504
_cell_measurement_temperature 200
_cell_measurement_theta_max 27.0908
_cell_measurement_theta_min 3.9281
_cell_volume 1485.8(6)
_computing_cell_refinement 'CrystalClear (Rigaku Corporation, 1999)'
_computing_data_collection 'CrystalClear (Rigaku Corporation, 1999)'
_computing_data_reduction 'CrystalClear (Rigaku Corporation, 1999)'
_computing_molecular_graphics
;
DIAMOND (Brandenburg, K. & Berndt, M., 1999)
;
_computing_publication_material
;
WinGX 1.70 (Farrugia, L. J., 1999), enCIFer v.1.3 (Allen et al., 2004)
;
_computing_structure_refinement 'SHELXL-97 (Sheldrick, 2008)'
_computing_structure_solution
;
SIR92 (Altomare <i>et al.</i>,  1993), TeXsan (Molecular Structure Corporation, 
1997--1999).
;
_diffrn_ambient_temperature 200
_diffrn_measured_fraction_theta_full 0.973
_diffrn_measured_fraction_theta_max 0.845
_diffrn_measurement_device
;
        Mercury CCD (2x2 bin mode)
;
_diffrn_measurement_method dtprofit.ref
_diffrn_radiation_type MoK\a
_diffrn_radiation_wavelength 0.71069
_diffrn_reflns_av_R_equivalents 0
_diffrn_reflns_limit_h_max 6
_diffrn_reflns_limit_h_min -6
_diffrn_reflns_limit_k_max 23
_diffrn_reflns_limit_k_min 0
_diffrn_reflns_limit_l_max 20
_diffrn_reflns_limit_l_min 0
_diffrn_reflns_number 3405
_diffrn_reflns_theta_full 25
_diffrn_reflns_theta_max 29.22
_diffrn_reflns_theta_min 1.71
_exptl_absorpt_coefficient_mu 25.525
_exptl_absorpt_correction_T_max 0.202
_exptl_absorpt_correction_T_min 0.108
_exptl_absorpt_correction_type multi-scan
_exptl_absorpt_process_details 'Blessing R.H., 1995'
_exptl_crystal_colour Colorless
_exptl_crystal_density_diffrn 4.368
_exptl_crystal_density_method 'not measured'
_exptl_crystal_description Chunk
_exptl_crystal_F_000 1728
_exptl_crystal_size_max 0.1
_exptl_crystal_size_mid 0.08
_exptl_crystal_size_min 0.06
_refine_diff_density_max 1.874
_refine_diff_density_min -1.439
_refine_diff_density_rms 0.271
_refine_ls_extinction_method none
_refine_ls_goodness_of_fit_ref 0.922
_refine_ls_matrix_type full
_refine_ls_number_parameters 238
_refine_ls_number_reflns 3405
_refine_ls_number_restraints 0
_refine_ls_restrained_S_all 0.922
_refine_ls_R_factor_all 0.0737
_refine_ls_R_factor_gt 0.0435
_refine_ls_shift/su_max 0.000
_refine_ls_shift/su_mean 0.000
_refine_ls_structure_factor_coef Fsqd
_refine_ls_weighting_details 'calc w=1/[\s^2^(Fo^2^)+(0.0338P)^2^+0.0000P] where P=(Fo^2^+2Fc^2^)/3'
_refine_ls_weighting_scheme calc
_refine_ls_wR_factor_gt 0.0881
_refine_ls_wR_factor_ref 0.0984
_reflns_number_gt 2376
_reflns_number_total 3405
_reflns_threshold_expression I>2\s(I)
_cod_data_source_file JSSC-2015-228-53.cif
_cod_data_source_block 1
_cod_original_cell_volume 1485.9(6)
_cod_original_sg_symbol_H-M 'P 21/c'
_cod_database_code 1561870

loop_
_symmetry_equiv_pos_as_xyz
'x, y, z'
'-x, y+1/2, -z+1/2'
'-x, -y, -z'
'x, -y-1/2, z-1/2'

loop_
_atom_site_label
_atom_site_type_symbol
_atom_site_fract_x
_atom_site_fract_y
_atom_site_fract_z
_atom_site_U_iso_or_equiv
_atom_site_adp_type
_atom_site_occupancy
_atom_site_calc_flag
_atom_site_refinement_flags
_atom_site_disorder_group
_atom_site_disorder_assembly
Hg1 Hg 0.02819(11) 0.10384(3) 0.15369(4) 0.0398(2) Uani 1 d . . .
Hg2 Hg 0.48047(11) -0.13037(3) 0.36323(4) 0.0399(2) Uani 1 d . . .
As1 As 0 0 0.5 0.0387(5) Uani 1 d S . .
As2 As -0.5 0 0 0.0378(5) Uani 1 d S . .
As3 As -0.4647(3) 0.18658(8) 0.27083(9) 0.0372(3) Uani 1 d . . .
S1 S 0.0159(7) -0.06790(19) 0.2330(2) 0.0377(7) Uani 1 d . . .
S2 S 0.0791(7) 0.2602(2) 0.0473(2) 0.0400(8) Uani 1 d . . .
F1 F 0.0896(19) -0.1014(5) 0.1474(6) 0.054(2) Uani 1 d . . .
F2 F -0.0057(17) 0.2698(5) -0.0457(6) 0.053(2) Uani 1 d . . .
F11 F 0.2455(18) -0.0554(5) 0.4758(7) 0.057(3) Uani 1 d . . .
F12 F -0.1868(18) -0.0333(5) 0.4129(6) 0.051(2) Uani 1 d . . .
F13 F -0.116(2) -0.0683(5) 0.5587(7) 0.061(3) Uani 1 d . . .
F21 F -0.2137(18) 0.0459(5) 0.0278(6) 0.053(2) Uani 1 d . . .
F22 F -0.6294(15) 0.0285(5) 0.0935(6) 0.049(2) Uani 1 d . . .
F23 F -0.384(2) -0.0779(6) 0.0485(8) 0.069(3) Uani 1 d . . .
F31 F -0.3851(16) 0.1673(5) 0.1670(5) 0.0425(19) Uani 1 d . . .
F32 F -0.1733(17) 0.1488(5) 0.3018(6) 0.048(2) Uani 1 d . . .
F33 F -0.6098(17) 0.1027(6) 0.2710(6) 0.058(3) Uani 1 d . . .
F34 F -0.5311(19) 0.2040(6) 0.3719(7) 0.063(3) Uani 1 d . . .
F35 F -0.7558(15) 0.2225(4) 0.2301(6) 0.0404(18) Uani 1 d . . .
F36 F -0.3359(19) 0.2717(5) 0.2617(6) 0.054(2) Uani 1 d . . .
O11 O -0.162(2) -0.1197(6) 0.2643(8) 0.058(3) Uani 1 d . . .
O12 O 0.270(2) -0.0605(6) 0.2751(8) 0.060(3) Uani 1 d . . .
O13 O -0.0984(18) 0.0019(5) 0.2123(7) 0.038(2) Uani 1 d . . .
O21 O 0.097(2) 0.1792(6) 0.0549(8) 0.057(3) Uani 1 d . . .
O22 O -0.0978(17) 0.2965(6) 0.0936(7) 0.045(3) Uani 1 d . . .
O23 O 0.337(2) 0.2932(6) 0.0557(7) 0.047(3) Uani 1 d . . .

loop_
_atom_site_aniso_label
_atom_site_aniso_U_11
_atom_site_aniso_U_22
_atom_site_aniso_U_33
_atom_site_aniso_U_23
_atom_site_aniso_U_13
_atom_site_aniso_U_12
Hg1 0.0427(4) 0.0360(3) 0.0404(3) 0.0013(2) 0.0012(2) 0.0005(2)
Hg2 0.0407(4) 0.0385(3) 0.0403(3) 0.0026(2) 0.0016(2) 0.0002(2)
As1 0.0406(12) 0.0362(10) 0.0394(11) -0.0065(8) 0.0043(9) -0.0008(8)
As2 0.0363(11) 0.0399(10) 0.0375(11) -0.0063(8) 0.0034(8) 0.0000(8)
As3 0.0372(9) 0.0380(7) 0.0360(7) 0.0003(6) -0.0003(6) 0.0001(5)
S1 0.039(2) 0.0342(16) 0.0399(18) 0.0005(14) 0.0015(15) -0.0035(13)
S2 0.044(2) 0.0378(17) 0.0376(19) 0.0057(14) -0.0033(15) 0.0030(14)
F1 0.059(6) 0.054(6) 0.050(6) 0.014(4) -0.002(4) -0.004(4)
F2 0.047(5) 0.062(6) 0.047(5) 0.003(4) -0.012(4) -0.017(4)
F11 0.064(6) 0.045(5) 0.066(7) -0.013(5) 0.025(5) 0.010(4)
F12 0.066(6) 0.049(5) 0.037(5) -0.018(4) -0.002(4) 0.004(4)
F13 0.081(7) 0.026(4) 0.076(7) 0.013(4) 0.002(6) -0.001(4)
F21 0.060(6) 0.060(5) 0.038(5) -0.004(4) -0.001(4) -0.024(4)
F22 0.033(5) 0.052(5) 0.061(6) -0.021(4) -0.004(4) 0.012(4)
F23 0.080(7) 0.051(6) 0.077(8) -0.009(5) 0.010(6) 0.011(5)
F31 0.041(5) 0.052(5) 0.035(4) -0.004(4) 0.000(4) 0.008(4)
F32 0.056(6) 0.042(5) 0.044(5) 0.007(4) -0.016(4) 0.001(4)
F33 0.046(5) 0.081(7) 0.045(5) 0.004(5) -0.005(4) -0.032(5)
F34 0.066(7) 0.070(7) 0.054(6) -0.025(5) 0.011(5) 0.001(5)
F35 0.035(4) 0.034(4) 0.051(5) -0.011(4) -0.008(4) -0.003(3)
F36 0.082(7) 0.042(5) 0.041(5) -0.005(4) 0.009(5) -0.004(4)
O11 0.071(8) 0.039(6) 0.066(8) -0.013(5) 0.029(7) -0.021(5)
O12 0.082(9) 0.048(6) 0.048(7) -0.003(5) -0.013(6) 0.003(6)
O13 0.044(6) 0.021(4) 0.050(6) 0.018(4) 0.010(5) 0.002(4)
O21 0.072(8) 0.041(6) 0.058(7) -0.023(5) 0.000(6) 0.015(5)
O22 0.021(5) 0.054(6) 0.061(7) 0.009(5) -0.005(5) -0.001(4)
O23 0.050(6) 0.046(6) 0.044(6) 0.010(5) 0.007(5) -0.002(5)

loop_
_atom_type_symbol
_atom_type_description
_atom_type_scat_dispersion_real
_atom_type_scat_dispersion_imag
_atom_type_scat_source
Hg Hg -2.3894 9.2266 'International Tables Vol C Tables 4.2.6.8 and 6.1.1.4'
As As 0.0499 2.0058 'International Tables Vol C Tables 4.2.6.8 and 6.1.1.4'
S S 0.1246 0.1234 'International Tables Vol C Tables 4.2.6.8 and 6.1.1.4'
F F 0.0171 0.0103 'International Tables Vol C Tables 4.2.6.8 and 6.1.1.4'
O O 0.0106 0.006 'International Tables Vol C Tables 4.2.6.8 and 6.1.1.4'

loop_
_geom_angle_atom_site_label_1
_geom_angle_atom_site_label_2
_geom_angle_atom_site_label_3
_geom_angle
_geom_angle_site_symmetry_1
_geom_angle_site_symmetry_3
O21 Hg1 O13 157.6(4) . .
O21 Hg1 F31 87.3(4) . .
O13 Hg1 F31 93.9(3) . .
O21 Hg1 F22 84.8(4) . 1_655
O13 Hg1 F22 86.8(3) . 1_655
F31 Hg1 F22 160.5(3) . 1_655
O21 Hg1 F21 77.2(4) . .
O13 Hg1 F21 80.8(4) . .
F31 Hg1 F21 82.3(3) . .
F22 Hg1 F21 78.6(3) 1_655 .
O21 Hg1 F33 113.1(4) . 1_655
O13 Hg1 F33 84.9(4) . 1_655
F31 Hg1 F33 123.2(3) . 1_655
F22 Hg1 F33 76.3(3) 1_655 1_655
F21 Hg1 F33 151.6(3) . 1_655
O23 Hg2 O12 174.4(4) 2_645 .
O23 Hg2 O11 96.4(4) 2_645 1_655
O12 Hg2 O11 85.0(5) . 1_655
O23 Hg2 O22 79.7(4) 2_645 2_545
O12 Hg2 O22 96.2(4) . 2_545
O11 Hg2 O22 146.9(3) 1_655 2_545
O23 Hg2 F12 89.4(4) 2_645 1_655
O12 Hg2 F12 96.1(4) . 1_655
O11 Hg2 F12 68.1(3) 1_655 1_655
O22 Hg2 F12 143.9(3) 2_545 1_655
O23 Hg2 F11 97.8(4) 2_645 .
O12 Hg2 F11 84.3(4) . .
O11 Hg2 F11 141.7(3) 1_655 .
O22 Hg2 F11 70.9(3) 2_545 .
F12 Hg2 F11 76.7(3) 1_655 .
F13 As1 F13 180.0(4) . 3_556
F13 As1 F11 90.3(5) . 3_556
F13 As1 F11 89.7(5) 3_556 3_556
F13 As1 F11 89.7(5) . .
F13 As1 F11 90.3(5) 3_556 .
F11 As1 F11 180.0(7) 3_556 .
F13 As1 F12 90.8(5) . 3_556
F13 As1 F12 89.2(5) 3_556 3_556
F11 As1 F12 90.4(5) 3_556 3_556
F11 As1 F12 89.6(5) . 3_556
F13 As1 F12 89.2(5) . .
F13 As1 F12 90.8(5) 3_556 .
F11 As1 F12 89.6(5) 3_556 .
F11 As1 F12 90.4(5) . .
F12 As1 F12 180.0000(10) 3_556 .
F23 As2 F23 180.0(9) 3_455 .
F23 As2 F21 90.4(5) 3_455 3_455
F23 As2 F21 89.6(5) . 3_455
F23 As2 F21 89.6(5) 3_455 .
F23 As2 F21 90.4(5) . .
F21 As2 F21 180.0(8) 3_455 .
F23 As2 F22 89.9(5) 3_455 .
F23 As2 F22 90.1(5) . .
F21 As2 F22 89.3(4) 3_455 .
F21 As2 F22 90.7(4) . .
F23 As2 F22 90.1(5) 3_455 3_455
F23 As2 F22 89.9(5) . 3_455
F21 As2 F22 90.7(4) 3_455 3_455
F21 As2 F22 89.3(4) . 3_455
F22 As2 F22 180.0(7) . 3_455
F36 As3 F33 174.5(5) . .
F36 As3 F34 91.1(5) . .
F33 As3 F34 92.7(5) . .
F36 As3 F32 92.2(5) . .
F33 As3 F32 91.7(5) . .
F34 As3 F32 91.8(5) . .
F36 As3 F35 88.2(4) . .
F33 As3 F35 87.5(4) . .
F34 As3 F35 93.4(5) . .
F32 As3 F35 174.8(4) . .
F36 As3 F31 89.0(4) . .
F33 As3 F31 87.5(5) . .
F34 As3 F31 178.0(5) . .
F32 As3 F31 86.2(4) . .
F35 As3 F31 88.6(4) . .
O11 S1 O13 112.9(7) . .
O11 S1 O12 119.6(8) . .
O13 S1 O12 112.4(7) . .
O11 S1 F1 104.5(6) . .
O13 S1 F1 105.3(6) . .
O12 S1 F1 99.8(6) . .
O22 S2 O23 113.3(7) . .
O22 S2 O21 117.9(7) . .
O23 S2 O21 110.2(7) . .
O22 S2 F2 107.5(6) . .
O23 S2 F2 104.5(6) . .
O21 S2 F2 101.9(6) . .
As1 F11 Hg2 149.2(6) . .
As1 F12 Hg2 144.5(5) . 1_455
As2 F21 Hg1 141.0(5) . .
As2 F22 Hg1 144.5(5) . 1_455
As3 F31 Hg1 115.6(4) . .
As3 F33 Hg1 107.3(5) . 1_455
S1 O11 Hg2 142.1(7) . 1_455
S1 O12 Hg2 131.5(8) . .
S1 O13 Hg1 135.4(6) . .
S2 O21 Hg1 133.3(7) . .
S2 O22 Hg2 163.5(7) . 2
S2 O23 Hg2 135.0(7) . 2_655

loop_
_geom_bond_atom_site_label_1
_geom_bond_atom_site_label_2
_geom_bond_distance
_geom_bond_site_symmetry_2
Hg1 O21 2.122(13) .
Hg1 O13 2.182(8) .
Hg1 F31 2.455(8) .
Hg1 F22 2.478(8) 1_655
Hg1 F21 2.519(9) .
Hg1 F33 2.563(9) 1_655
Hg2 O23 2.076(11) 2_645
Hg2 O12 2.133(12) .
Hg2 O11 2.513(11) 1_655
Hg2 O22 2.518(10) 2_545
Hg2 F12 2.551(9) 1_655
Hg2 F11 2.605(9) .
As1 F13 1.680(9) .
As1 F13 1.680(9) 3_556
As1 F11 1.685(8) 3_556
As1 F11 1.685(8) .
As1 F12 1.746(9) 3_556
As1 F12 1.746(9) .
As2 F23 1.695(11) 3_455
As2 F23 1.695(11) .
As2 F21 1.736(8) 3_455
As2 F21 1.736(8) .
As2 F22 1.746(9) .
As2 F22 1.746(9) 3_455
As3 F36 1.685(9) .
As3 F33 1.692(9) .
As3 F34 1.692(10) .
As3 F32 1.705(9) .
As3 F35 1.734(8) .
As3 F31 1.760(8) .
S1 O11 1.427(10) .
S1 O13 1.422(9) .
S1 O12 1.448(13) .
S1 F1 1.558(11) .
S2 O22 1.378(11) .
S2 O23 1.463(11) .
S2 O21 1.470(11) .
S2 F2 1.523(10) .
F12 Hg2 2.551(9) 1_455
F22 Hg1 2.478(8) 1_455
F33 Hg1 2.563(9) 1_455
O11 Hg2 2.513(11) 1_455
O22 Hg2 2.518(10) 2
O23 Hg2 2.076(11) 2_655
